data_4505943
loop_
_publ_author_name
'Carri\'on, M. Carmen'
'Dur\'a, Gema'
'Jal\'on, F\'elix A.'
'Manzano, Blanca R.'
'Rodr\'iguez, Ana M.'

_publ_section_title
;
 Polynuclear Complexes Containing Ditopic Bispyrazolylmethane Ligands.
 Influence of Metal Geometry and Supramolecular Interactions
;
_journal_issue 4
_journal_name_full 'Crystal Growth &amp; Design'
_journal_page_first 1952
_journal_paper_doi 10.1021/cg201677s
_journal_volume 12
_journal_year 2012
_chemical_formula_moiety 'C24 H22 Ag2 F4 N10 O4 P2, 0.5(C4 H8 O)'
_chemical_formula_sum 'C26 H26 Ag2 F4 N10 O4.5 P2'
_chemical_formula_weight 904.25
_chemical_name_systematic
;
 ?
;
_space_group_IT_number 15
_symmetry_cell_setting monoclinic
_symmetry_space_group_name_Hall '-C 2yc'
_symmetry_space_group_name_H-M 'C 1 2/c 1'
_atom_sites_solution_hydrogens geom
_atom_sites_solution_primary direct
_atom_sites_solution_secondary difmap
_audit_creation_method SHELXL-97
_cell_angle_alpha 90.00
_cell_angle_beta 91.497(5)
_cell_angle_gamma 90.00
_cell_formula_units_Z 4
_cell_length_a 24.4659(19)
_cell_length_b 10.4265(7)
_cell_length_c 17.4828(10)
_cell_measurement_reflns_used 1878
_cell_measurement_temperature 230(2)
_cell_measurement_theta_max 22.245
_cell_measurement_theta_min 2.433
_cell_volume 4458.2(5)
_computing_structure_refinement 'SHELXL-97 (Sheldrick, 1997)'
_diffrn_ambient_temperature 230(2)
_diffrn_measured_fraction_theta_full 0.989
_diffrn_measured_fraction_theta_max 0.989
_diffrn_measurement_device_type 'CCD area detector'
_diffrn_measurement_method 'omega and phi scans'
_diffrn_radiation_monochromator graphite
_diffrn_radiation_source 'fine-focus sealed tube'
_diffrn_radiation_type MoK\a
_diffrn_radiation_wavelength 0.71073
_diffrn_reflns_av_R_equivalents 0.0435
_diffrn_reflns_av_sigmaI/netI 0.0527
_diffrn_reflns_limit_h_max 28
_diffrn_reflns_limit_h_min -27
_diffrn_reflns_limit_k_max 11
_diffrn_reflns_limit_k_min -12
_diffrn_reflns_limit_l_max 20
_diffrn_reflns_limit_l_min -20
_diffrn_reflns_number 11750
_diffrn_reflns_theta_full 25.00
_diffrn_reflns_theta_max 25.00
_diffrn_reflns_theta_min 2.12
_exptl_absorpt_coefficient_mu 1.005
_exptl_absorpt_correction_T_max 0.9062
_exptl_absorpt_correction_T_min 0.8167
_exptl_absorpt_correction_type multi-scan
_exptl_absorpt_process_details SADABS
_exptl_crystal_colour colorless
_exptl_crystal_density_diffrn 1.347
_exptl_crystal_density_method 'not measured'
_exptl_crystal_description prism
_exptl_crystal_F_000 1792
_exptl_crystal_size_max 0.21
_exptl_crystal_size_mid 0.16
_exptl_crystal_size_min 0.10
_refine_diff_density_max 1.158
_refine_diff_density_min -0.529
_refine_diff_density_rms 0.156
_refine_ls_extinction_method none
_refine_ls_goodness_of_fit_ref 1.012
_refine_ls_hydrogen_treatment constr
_refine_ls_matrix_type full
_refine_ls_number_parameters 232
_refine_ls_number_reflns 3890
_refine_ls_number_restraints 5
_refine_ls_restrained_S_all 1.011
_refine_ls_R_factor_all 0.0883
_refine_ls_R_factor_gt 0.0644
_refine_ls_shift/su_max 0.001
_refine_ls_shift/su_mean 0.000
_refine_ls_structure_factor_coef Fsqd
_refine_ls_weighting_details 'calc w=1/[\s^2^(Fo^2^)+(0.1452P)^2^+0.0000P] where P=(Fo^2^+2Fc^2^)/3'
_refine_ls_weighting_scheme calc
_refine_ls_wR_factor_gt 0.2005
_refine_ls_wR_factor_ref 0.2173
_reflns_number_gt 2628
_reflns_number_total 3890
_reflns_threshold_expression >2sigma(I)
_cod_data_source_file cg201677s_si_002.cif
_cod_data_source_block 13
_cod_original_sg_symbol_H-M C2/c
_cod_original_formula_sum 'C26 H26 Ag2 F4 N10 O4.50 P2'
_cod_database_code 4505943

loop_
_symmetry_equiv_pos_as_xyz
'x, y, z'
'-x, y, -z+1/2'
'x+1/2, y+1/2, z'
'-x+1/2, y+1/2, -z+1/2'
'-x, -y, -z'
'x, -y, z-1/2'
'-x+1/2, -y+1/2, -z'
'x+1/2, -y+1/2, z-1/2'

loop_
_atom_site_label
_atom_site_type_symbol
_atom_site_fract_x
_atom_site_fract_y
_atom_site_fract_z
_atom_site_U_iso_or_equiv
_atom_site_adp_type
_atom_site_occupancy
_atom_site_symmetry_multiplicity
_atom_site_calc_flag
_atom_site_refinement_flags
_atom_site_disorder_assembly
_atom_site_disorder_group
Ag1 Ag 0.75030(3) 0.02640(6) 0.58496(3) 0.0618(3) Uani 1 1 d . . .
P1 P 0.84765(10) 0.24271(19) 0.53710(10) 0.0648(6) Uani 1 1 d . . .
N1 N 0.6760(3) -0.0017(6) 0.6645(3) 0.0597(16) Uani 1 1 d . . .
N2 N 0.6759(2) -0.0921(6) 0.7202(3) 0.0523(14) Uani 1 1 d . . .
N3 N 0.7981(3) -0.0532(6) 0.6981(3) 0.0601(16) Uani 1 1 d . . .
N4 N 0.7707(2) -0.1259(5) 0.7487(3) 0.0501(14) Uani 1 1 d . . .
N5 N 0.7632(3) -0.0769(6) 0.4723(3) 0.0517(14) Uani 1 1 d . . .
O1 O 0.8185(3) 0.2937(8) 0.4702(3) 0.109(2) Uani 1 1 d . . .
F1 F 0.8930(3) 0.3341(8) 0.5573(3) 0.137(3) Uani 1 1 d . . .
F2 F 0.8778(3) 0.1250(7) 0.5104(4) 0.131(2) Uani 1 1 d . . .
O4 O 0.8173(2) 0.2120(5) 0.6038(2) 0.0703(15) Uani 1 1 d . . .
C1 C 0.6322(3) -0.0833(9) 0.7621(4) 0.069(2) Uani 1 1 d . . .
H1 H 0.6240 -0.1346 0.8038 0.083 Uiso 1 1 calc R . .
C2 C 0.6008(4) 0.0160(9) 0.7331(5) 0.080(3) Uani 1 1 d . . .
H2 H 0.5672 0.0444 0.7500 0.096 Uiso 1 1 calc R . .
C3 C 0.6299(3) 0.0633(8) 0.6740(4) 0.0624(19) Uani 1 1 d . . .
H3 H 0.6189 0.1327 0.6439 0.075 Uiso 1 1 calc R . .
C4 C 0.8431(4) -0.0200(8) 0.7340(5) 0.066(2) Uani 1 1 d . . .
H4 H 0.8702 0.0306 0.7129 0.079 Uiso 1 1 calc R . .
C5 C 0.8458(4) -0.0692(8) 0.8076(4) 0.065(2) Uani 1 1 d . . .
H5 H 0.8739 -0.0582 0.8440 0.078 Uiso 1 1 calc R . .
C6 C 0.7993(3) -0.1362(7) 0.8155(3) 0.0593(19) Uani 1 1 d . . .
H6 H 0.7888 -0.1810 0.8587 0.071 Uiso 1 1 calc R . .
C7 C 0.7194(3) -0.1855(6) 0.7275(3) 0.0472(16) Uani 1 1 d . . .
H7 H 0.7100 -0.2436 0.7692 0.057 Uiso 1 1 calc R . .
C8 C 0.7255(3) -0.2673(6) 0.6556(3) 0.0440(15) Uani 1 1 d . . .
C9 C 0.6837(3) -0.2771(7) 0.6011(3) 0.0531(17) Uani 1 1 d . . .
H9 H 0.6511 -0.2325 0.6066 0.064 Uiso 1 1 calc R . .
C10 C 0.8084(3) -0.1445(7) 0.4625(3) 0.0537(17) Uani 1 1 d . . .
H10 H 0.8362 -0.1395 0.4998 0.064 Uiso 1 1 calc R . .
C11 C 0.7236(3) -0.0842(7) 0.4183(3) 0.0510(16) Uani 1 1 d . . .
H11 H 0.6918 -0.0367 0.4242 0.061 Uiso 1 1 calc R . .
C12 C 0.7716(3) -0.3394(7) 0.6463(4) 0.0534(17) Uani 1 1 d . . .
H12 H 0.7997 -0.3373 0.6831 0.064 Uiso 1 1 calc R . .
O101 O 0.5585(14) 0.723(4) 0.489(2) 0.135(11) Uiso 0.25 1 d PD A 1
C102 C 0.529(2) 0.669(5) 0.434(3) 0.132(17) Uiso 0.25 1 d PD A 1
H10E H 0.4976 0.6270 0.4560 0.159 Uiso 0.25 1 calc PR A 1
H10F H 0.5508 0.6035 0.4097 0.159 Uiso 0.25 1 calc PR A 1
C103 C 0.5105(17) 0.762(3) 0.378(2) 0.095(11) Uiso 0.25 1 d PD A 1
H10G H 0.5340 0.7616 0.3338 0.114 Uiso 0.25 1 calc PR A 1
H10H H 0.4733 0.7438 0.3604 0.114 Uiso 0.25 1 calc PR A 1
C104 C 0.5139(10) 0.880(3) 0.4174(14) 0.052(6) Uiso 0.25 1 d PD A 1
H10A H 0.4784 0.9069 0.4353 0.062 Uiso 0.25 1 calc PR A 1
H10B H 0.5289 0.9473 0.3858 0.062 Uiso 0.25 1 calc PR A 1
C105 C 0.5500(16) 0.848(4) 0.479(2) 0.103(12) Uiso 0.25 1 d PD A 1
H10C H 0.5850 0.8887 0.4712 0.124 Uiso 0.25 1 calc PR A 1
H10D H 0.5355 0.8827 0.5260 0.124 Uiso 0.25 1 calc PR A 1

loop_
_atom_site_aniso_label
_atom_site_aniso_U_11
_atom_site_aniso_U_22
_atom_site_aniso_U_33
_atom_site_aniso_U_23
_atom_site_aniso_U_13
_atom_site_aniso_U_12
Ag1 0.0985(6) 0.0559(4) 0.0315(3) -0.0013(2) 0.0104(3) -0.0098(3)
P1 0.1066(16) 0.0448(11) 0.0434(9) -0.0051(8) 0.0123(10) -0.0098(11)
N1 0.095(5) 0.041(3) 0.044(3) 0.007(2) 0.009(3) 0.004(3)
N2 0.080(4) 0.046(4) 0.031(2) 0.003(2) 0.008(3) 0.001(3)
N3 0.092(5) 0.050(4) 0.038(3) 0.006(2) -0.004(3) -0.016(3)
N4 0.084(4) 0.038(3) 0.028(2) 0.001(2) -0.003(3) 0.000(3)
N5 0.088(4) 0.039(3) 0.029(2) 0.000(2) 0.006(3) 0.003(3)
O1 0.154(6) 0.127(7) 0.045(3) 0.018(3) -0.002(4) 0.022(5)
F1 0.149(5) 0.161(7) 0.101(4) -0.052(4) 0.040(4) -0.087(5)
F2 0.151(5) 0.096(5) 0.146(5) -0.033(4) 0.023(5) 0.035(4)
O4 0.110(4) 0.066(3) 0.034(2) 0.001(2) 0.009(2) -0.019(3)
C1 0.076(5) 0.082(6) 0.050(4) 0.002(4) 0.015(4) 0.002(5)
C2 0.081(5) 0.091(7) 0.068(5) 0.005(5) 0.010(5) 0.011(5)
C3 0.078(5) 0.059(5) 0.050(4) 0.002(3) 0.004(4) 0.005(4)
C4 0.080(5) 0.054(5) 0.062(5) -0.003(4) -0.009(4) -0.007(4)
C5 0.091(6) 0.057(5) 0.047(4) -0.004(3) -0.009(4) 0.007(4)
C6 0.098(6) 0.049(4) 0.030(3) 0.001(3) -0.004(3) 0.011(4)
C7 0.077(4) 0.037(4) 0.027(3) 0.006(2) 0.005(3) -0.006(3)
C8 0.078(4) 0.026(3) 0.028(3) 0.003(2) 0.000(3) -0.011(3)
C9 0.067(4) 0.049(4) 0.044(3) 0.001(3) 0.003(3) 0.002(3)
C10 0.076(5) 0.050(4) 0.034(3) 0.000(3) -0.009(3) 0.002(4)
C11 0.072(4) 0.043(4) 0.038(3) -0.006(3) 0.006(3) 0.000(3)
C12 0.075(5) 0.044(4) 0.040(3) -0.001(3) -0.005(3) 0.000(4)

loop_
_atom_type_symbol
_atom_type_description
_atom_type_scat_dispersion_real
_atom_type_scat_dispersion_imag
_atom_type_scat_source
C C 0.0033 0.0016 'International Tables Vol C Tables 4.2.6.8 and 6.1.1.4'
H H 0.0000 0.0000 'International Tables Vol C Tables 4.2.6.8 and 6.1.1.4'
N N 0.0061 0.0033 'International Tables Vol C Tables 4.2.6.8 and 6.1.1.4'
F F 0.0171 0.0103 'International Tables Vol C Tables 4.2.6.8 and 6.1.1.4'
O O 0.0106 0.0060 'International Tables Vol C Tables 4.2.6.8 and 6.1.1.4'
P P 0.1023 0.0942 'International Tables Vol C Tables 4.2.6.8 and 6.1.1.4'
Ag Ag -0.8971 1.1015 'International Tables Vol C Tables 4.2.6.8 and 6.1.1.4'

loop_
_geom_angle_atom_site_label_1
_geom_angle_atom_site_label_2
_geom_angle_atom_site_label_3
_geom_angle
_geom_angle_site_symmetry_3
N5 Ag1 N1 125.7(2) .
N5 Ag1 N3 118.1(2) .
N1 Ag1 N3 80.7(2) .
N5 Ag1 O4 111.56(18) .
N1 Ag1 O4 121.72(19) .
N3 Ag1 O4 81.93(18) .
O4 P1 O1 118.8(4) .
O4 P1 F1 110.3(3) .
O1 P1 F1 107.5(5) .
O4 P1 F2 109.7(4) .
O1 P1 F2 106.4(4) .
F1 P1 F2 102.9(4) .
C3 N1 N2 104.4(6) .
C3 N1 Ag1 133.3(5) .
N2 N1 Ag1 122.0(5) .
C1 N2 N1 111.6(6) .
C1 N2 C7 127.2(6) .
N1 N2 C7 121.2(5) .
C4 N3 N4 105.1(6) .
C4 N3 Ag1 133.6(5) .
N4 N3 Ag1 119.2(4) .
C6 N4 N3 110.8(6) .
C6 N4 C7 128.1(6) .
N3 N4 C7 121.1(5) .
C10 N5 C11 118.0(5) .
C10 N5 Ag1 119.9(4) .
C11 N5 Ag1 121.6(4) .
P1 O4 Ag1 114.1(3) .
N2 C1 C2 107.5(7) .
C3 C2 C1 104.8(8) .
N1 C3 C2 111.8(7) .
N3 C4 C5 111.7(8) .
C6 C5 C4 105.5(7) .
N4 C6 C5 106.9(6) .
N4 C7 N2 111.5(5) .
N4 C7 C8 110.4(5) .
N2 C7 C8 113.0(5) .
C12 C8 C9 118.3(6) .
C12 C8 C7 120.1(6) .
C9 C8 C7 121.4(6) .
C8 C9 C10 118.4(7) 7_646
N5 C10 C9 123.2(6) 7_646
N5 C11 C12 122.1(7) 7_646
C8 C12 C11 119.9(6) 7_646
C102 O101 C105 104(4) .
O101 C102 C103 111(4) .
C104 C103 C102 104(3) .
C103 C104 C105 101(3) .
O101 C105 C104 115(3) .

loop_
_geom_bond_atom_site_label_1
_geom_bond_atom_site_label_2
_geom_bond_distance
_geom_bond_site_symmetry_2
Ag1 N5 2.274(5) .
Ag1 N1 2.336(7) .
Ag1 N3 2.418(6) .
Ag1 O4 2.552(5) .
P1 O4 1.435(5) .
P1 O1 1.454(6) .
P1 F1 1.498(6) .
P1 F2 1.513(6) .
N1 C3 1.329(10) .
N1 N2 1.355(8) .
N2 C1 1.315(8) .
N2 C7 1.445(9) .
N3 C4 1.301(10) .
N3 N4 1.356(7) .
N4 C6 1.350(8) .
N4 C7 1.440(9) .
N5 C10 1.326(9) .
N5 C11 1.337(8) .
C1 C2 1.377(12) .
C2 C3 1.363(12) .
C4 C5 1.385(11) .
C5 C6 1.346(11) .
C7 C8 1.530(8) .
C8 C12 1.371(10) .
C8 C9 1.382(9) .
C9 C10 1.398(9) 7_646
C10 C9 1.398(9) 7_646
C11 C12 1.389(9) 7_646
C12 C11 1.389(9) 7_646
O101 C102 1.32(4) .
O101 C105 1.32(4) .
C102 C103 1.45(3) .
C103 C104 1.42(3) .
C104 C105 1.42(3) .

loop_
_platon_squeeze_void_nr
_platon_squeeze_void_average_x
_platon_squeeze_void_average_y
_platon_squeeze_void_average_z
_platon_squeeze_void_volume
_platon_squeeze_void_count_electrons
_platon_squeeze_void_content
1 0.000 -0.178 0.250 139 28 ' '
2 0.000 0.178 0.750 139 28 ' '
3 0.500 0.322 0.250 139 28 ' '
4 0.500 0.678 0.750 139 28 ' '
